data_4344641
loop_
_publ_author_name
'Reytman, Lilia'
'Braitbard, Ori'
'Hochman, Jacob'
'Tshuva, Edit Y.'

_publ_section_title
;
 Highly Effective and Hydrolytically Stable Vanadium(V) Amino Phenolato
 Antitumor Agents.
;
_journal_issue 2
_journal_name_full 'Inorganic chemistry'
_journal_page_first 610
_journal_page_last 618
_journal_paper_doi 10.1021/acs.inorgchem.5b02519
_journal_volume 55
_journal_year 2016
_chemical_formula_moiety 'C23 H20 Cl3 N2 O4 V, 0.5(C2 H4 Cl2)'
_chemical_formula_sum 'C24 H22 Cl4 N2 O4 V'
_chemical_formula_weight 595.18
_chemical_name_systematic
; 
 ? 
;
_space_group_IT_number 14
_symmetry_cell_setting monoclinic
_symmetry_space_group_name_Hall '-P 2yn'
_symmetry_space_group_name_H-M 'P 1 21/n 1'
_atom_sites_solution_hydrogens geom
_atom_sites_solution_primary direct
_atom_sites_solution_secondary difmap
_audit_creation_method SHELXL-97
_cell_angle_alpha 90.00
_cell_angle_beta 91.551(9)
_cell_angle_gamma 90.00
_cell_formula_units_Z 4
_cell_length_a 14.354(8)
_cell_length_b 10.238(5)
_cell_length_c 17.524(9)
_cell_measurement_temperature 295(1)
_cell_volume 2574(2)
_computing_cell_refinement 'Bruker SMART'
_computing_data_collection 'Bruker SMART'
_computing_data_reduction 'Bruker SAINT'
_computing_molecular_graphics 'Bruker SHELXTL'
_computing_publication_material 'Bruker SHELXTL'
_computing_structure_refinement 'SHELXL-97 (Sheldrick, 1997)'
_computing_structure_solution 'SHELXS-97 (Sheldrick, 1990)'
_diffrn_ambient_temperature 295(1)
_diffrn_measured_fraction_theta_full 0.995
_diffrn_measured_fraction_theta_max 0.995
_diffrn_measurement_device_type 'CCD area detector'
_diffrn_measurement_method 'phi and omega scans'
_diffrn_radiation_monochromator graphite
_diffrn_radiation_source 'fine-focus sealed tube'
_diffrn_radiation_type MoK\a
_diffrn_radiation_wavelength 0.71073
_diffrn_reflns_av_R_equivalents 0.0559
_diffrn_reflns_av_sigmaI/netI 0.0427
_diffrn_reflns_limit_h_max 17
_diffrn_reflns_limit_h_min -17
_diffrn_reflns_limit_k_max 12
_diffrn_reflns_limit_k_min -12
_diffrn_reflns_limit_l_max 20
_diffrn_reflns_limit_l_min -20
_diffrn_reflns_number 23417
_diffrn_reflns_theta_full 25.00
_diffrn_reflns_theta_max 25.00
_diffrn_reflns_theta_min 2.30
_exptl_absorpt_coefficient_mu 0.835
_exptl_absorpt_correction_T_max 0.9439
_exptl_absorpt_correction_T_min 0.7879
_exptl_absorpt_correction_type multi-scan
_exptl_absorpt_process_details 'Bruker SADABS V2.05'
_exptl_crystal_colour Purple
_exptl_crystal_density_diffrn 1.536
_exptl_crystal_density_method 'not measured'
_exptl_crystal_description Plate
_exptl_crystal_F_000 1212
_exptl_crystal_size_max 0.30
_exptl_crystal_size_mid 0.17
_exptl_crystal_size_min 0.07
_refine_diff_density_max 0.494
_refine_diff_density_min -0.594
_refine_diff_density_rms 0.087
_refine_ls_extinction_method none
_refine_ls_goodness_of_fit_ref 1.297
_refine_ls_hydrogen_treatment mixed
_refine_ls_matrix_type full
_refine_ls_number_parameters 319
_refine_ls_number_reflns 4506
_refine_ls_number_restraints 0
_refine_ls_restrained_S_all 1.297
_refine_ls_R_factor_all 0.1063
_refine_ls_R_factor_gt 0.0999
_refine_ls_shift/su_max 0.014
_refine_ls_shift/su_mean 0.002
_refine_ls_structure_factor_coef Fsqd
_refine_ls_weighting_details 'calc w=1/[\s^2^(Fo^2^)+(0.0524P)^2^+8.7473P] where P=(Fo^2^+2Fc^2^)/3'
_refine_ls_weighting_scheme calc
_refine_ls_wR_factor_gt 0.1986
_refine_ls_wR_factor_ref 0.2020
_reflns_number_gt 4228
_reflns_number_total 4506
_reflns_threshold_expression >2sigma(I)
_cod_data_source_file ic5b02519_si_002.cif
_cod_data_source_block Lp3VO
_cod_depositor_comments
;
The following automatic conversions were performed:

'_symmetry_cell_setting' value 'Monoclinic' changed to 'monoclinic'
according to
/usr/data/users/saulius/crontab/automatic-downloads/current/ACS/lib/dictionaries/cif_core.dic
dictionary named 'cif_core.dic' version 2.4.2 from 2011-04-26.

Automatic conversion script
Id: cif_fix_values 4268 2015-11-12 08:31:59Z antanas 
;
_cod_original_sg_symbol_Hall '-P 2yn '
_cod_original_sg_symbol_H-M P2(1)/n
_cod_database_code 4344641

loop_
_symmetry_equiv_pos_as_xyz
'x, y, z'
'-x+1/2, y+1/2, -z+1/2'
'-x, -y, -z'
'x-1/2, -y-1/2, z-1/2'

loop_
_atom_site_label
_atom_site_type_symbol
_atom_site_fract_x
_atom_site_fract_y
_atom_site_fract_z
_atom_site_U_iso_or_equiv
_atom_site_adp_type
_atom_site_occupancy
_atom_site_symmetry_multiplicity
_atom_site_calc_flag
_atom_site_refinement_flags
C1 C 0.4904(4) 0.5486(6) 0.2285(3) 0.0382(14) Uani 1 1 d .
C2 C 0.4009(5) 0.4962(7) 0.2209(4) 0.0499(17) Uani 1 1 d .
H2 H 0.3909 0.4239 0.1897 0.060 Uiso 1 1 calc R
C3 C 0.3271(5) 0.5491(8) 0.2585(4) 0.0581(19) Uani 1 1 d .
H3 H 0.2681 0.5118 0.2535 0.070 Uiso 1 1 calc R
C4 C 0.3411(5) 0.6573(8) 0.3034(4) 0.0580(19) Uani 1 1 d .
C5 C 0.4294(5) 0.7127(7) 0.3130(4) 0.0463(16) Uani 1 1 d .
H5 H 0.4380 0.7861 0.3436 0.056 Uiso 1 1 calc R
C6 C 0.5045(4) 0.6570(6) 0.2761(3) 0.0379(14) Uani 1 1 d .
C7 C 0.5984(4) 0.7196(6) 0.2901(4) 0.0446(15) Uani 1 1 d .
H7A H 0.5905 0.8135 0.2937 0.054 Uiso 1 1 calc R
H7B H 0.6244 0.6890 0.3385 0.054 Uiso 1 1 calc R
C8 C 0.6388(4) 0.7528(5) 0.1548(3) 0.0390(14) Uani 1 1 d .
H8A H 0.6401 0.8471 0.1603 0.047 Uiso 1 1 calc R
H8B H 0.5760 0.7272 0.1392 0.047 Uiso 1 1 calc R
C9 C 0.7061(4) 0.7114(5) 0.0954(4) 0.0391(14) Uani 1 1 d .
H9A H 0.6855 0.7453 0.0461 0.047 Uiso 1 1 calc R
H9B H 0.7669 0.7485 0.1076 0.047 Uiso 1 1 calc R
C10 C 0.6417(4) 0.5120(5) 0.0385(3) 0.0370(13) Uani 1 1 d .
H10A H 0.6496 0.5479 -0.0121 0.044 Uiso 1 1 calc R
H10B H 0.5811 0.5389 0.0558 0.044 Uiso 1 1 calc R
C11 C 0.6443(4) 0.3634(5) 0.0337(3) 0.0327(12) Uani 1 1 d .
C12 C 0.6211(4) 0.3056(6) -0.0365(3) 0.0390(14) Uani 1 1 d .
H12 H 0.6053 0.3583 -0.0781 0.047 Uiso 1 1 calc R
C13 C 0.6212(4) 0.1720(6) -0.0450(3) 0.0424(15) Uani 1 1 d .
C14 C 0.6454(5) 0.0913(6) 0.0154(4) 0.0486(16) Uani 1 1 d .
H14 H 0.6458 0.0011 0.0091 0.058 Uiso 1 1 calc R
C15 C 0.6688(5) 0.1461(6) 0.0849(4) 0.0443(15) Uani 1 1 d .
H15 H 0.6852 0.0922 0.1258 0.053 Uiso 1 1 calc R
C16 C 0.6683(4) 0.2823(6) 0.0952(3) 0.0341(13) Uani 1 1 d .
C17 C 0.8068(4) 0.5301(6) 0.0627(3) 0.0408(14) Uani 1 1 d .
H17A H 0.8133 0.5657 0.0118 0.049 Uiso 1 1 calc R
H17B H 0.8100 0.4357 0.0587 0.049 Uiso 1 1 calc R
C18 C 0.8879(4) 0.5768(6) 0.1125(4) 0.0399(14) Uani 1 1 d .
C19 C 0.9673(5) 0.6240(7) 0.0773(5) 0.0582(19) Uani 1 1 d .
H19 H 0.9695 0.6292 0.0244 0.070 Uiso 1 1 calc R
C20 C 1.0434(5) 0.6634(8) 0.1233(5) 0.066(2) Uani 1 1 d .
C21 C 1.0414(5) 0.6589(8) 0.2017(5) 0.068(2) Uani 1 1 d .
H21 H 1.0925 0.6869 0.2310 0.082 Uiso 1 1 calc R
C22 C 0.9635(4) 0.6128(6) 0.2363(4) 0.0500(17) Uani 1 1 d .
H22 H 0.9618 0.6090 0.2892 0.060 Uiso 1 1 calc R
C23 C 0.8854(4) 0.5708(6) 0.1915(4) 0.0397(14) Uani 1 1 d .
C24 C 0.9650(8) 0.9982(13) 0.0314(6) 0.113(4) Uani 1 1 d .
H24A H 0.9515 1.0865 0.0479 0.135 Uiso 1 1 calc R
H24B H 0.9908 0.9503 0.0749 0.135 Uiso 1 1 calc R
Cl1 Cl 0.24788(15) 0.7291(3) 0.35109(15) 0.0896(8) Uani 1 1 d .
Cl2 Cl 0.59544(15) 0.1029(2) -0.13501(11) 0.0682(6) Uani 1 1 d .
Cl3 Cl 1.14357(16) 0.7215(3) 0.07926(18) 0.1125(11) Uani 1 1 d .
Cl4 Cl 0.8634(2) 0.9234(4) -0.00135(17) 0.1151(10) Uani 1 1 d .
N1 N 0.6649(3) 0.6901(4) 0.2288(3) 0.0340(11) Uani 1 1 d .
H1N H 0.716(5) 0.716(7) 0.244(4) 0.051 Uiso 1 1 d .
N2 N 0.7145(3) 0.5665(4) 0.0906(3) 0.0309(10) Uani 1 1 d .
O1 O 0.6735(3) 0.4485(4) 0.3034(2) 0.0483(11) Uani 1 1 d .
O2 O 0.5580(3) 0.4948(4) 0.1872(2) 0.0396(10) Uani 1 1 d .
O3 O 0.6935(3) 0.3254(4) 0.1661(2) 0.0366(9) Uani 1 1 d .
O4 O 0.8139(3) 0.5207(4) 0.2282(2) 0.0408(10) Uani 1 1 d .
V1 V 0.68542(7) 0.48529(9) 0.21534(5) 0.0309(3) Uani 1 1 d .

loop_
_atom_site_aniso_label
_atom_site_aniso_U_11
_atom_site_aniso_U_22
_atom_site_aniso_U_33
_atom_site_aniso_U_23
_atom_site_aniso_U_13
_atom_site_aniso_U_12
C1 0.040(3) 0.033(3) 0.041(3) 0.008(3) -0.005(3) -0.001(3)
C2 0.044(4) 0.045(4) 0.060(4) 0.006(3) -0.004(3) -0.007(3)
C3 0.034(4) 0.068(5) 0.072(5) 0.013(4) 0.000(3) -0.008(3)
C4 0.044(4) 0.073(5) 0.057(5) 0.012(4) 0.007(3) 0.014(4)
C5 0.050(4) 0.044(4) 0.045(4) 0.005(3) 0.005(3) 0.006(3)
C6 0.037(3) 0.034(3) 0.043(3) 0.003(3) 0.006(3) -0.003(3)
C7 0.050(4) 0.033(3) 0.051(4) -0.009(3) 0.004(3) -0.005(3)
C8 0.044(3) 0.021(3) 0.052(4) 0.006(3) -0.004(3) 0.001(3)
C9 0.047(4) 0.024(3) 0.046(4) 0.007(3) -0.004(3) -0.004(3)
C10 0.043(3) 0.029(3) 0.038(3) 0.007(2) -0.010(3) 0.000(3)
C11 0.029(3) 0.031(3) 0.037(3) 0.006(2) -0.003(2) -0.002(2)
C12 0.036(3) 0.046(4) 0.034(3) 0.005(3) -0.007(3) 0.005(3)
C13 0.044(4) 0.042(4) 0.041(4) -0.009(3) -0.008(3) 0.003(3)
C14 0.058(4) 0.032(3) 0.056(4) -0.006(3) -0.012(3) 0.004(3)
C15 0.057(4) 0.034(3) 0.041(4) 0.002(3) -0.016(3) 0.002(3)
C16 0.031(3) 0.035(3) 0.036(3) 0.000(3) -0.003(2) 0.004(2)
C17 0.043(3) 0.037(3) 0.042(3) -0.001(3) 0.007(3) -0.002(3)
C18 0.031(3) 0.031(3) 0.058(4) -0.006(3) 0.004(3) -0.002(2)
C19 0.052(4) 0.056(4) 0.068(5) -0.016(4) 0.018(4) -0.004(3)
C20 0.032(4) 0.066(5) 0.100(7) -0.028(5) 0.020(4) -0.008(3)
C21 0.038(4) 0.072(5) 0.095(6) -0.038(5) -0.004(4) 0.000(4)
C22 0.039(4) 0.048(4) 0.062(4) -0.016(3) -0.008(3) 0.004(3)
C23 0.037(3) 0.031(3) 0.051(4) -0.004(3) 0.002(3) 0.007(3)
C24 0.107(9) 0.135(10) 0.096(8) -0.026(7) 0.016(6) -0.020(8)
Cl1 0.0522(12) 0.113(2) 0.1042(18) 0.0027(15) 0.0156(11) 0.0306(12)
Cl2 0.0852(14) 0.0670(12) 0.0509(10) -0.0250(9) -0.0270(9) 0.0188(10)
Cl3 0.0602(14) 0.144(3) 0.136(2) -0.055(2) 0.0446(14) -0.0422(15)
Cl4 0.0939(19) 0.147(3) 0.105(2) 0.0111(19) 0.0155(16) -0.0421(19)
N1 0.035(3) 0.022(2) 0.044(3) -0.003(2) -0.001(2) -0.002(2)
N2 0.034(3) 0.023(2) 0.035(3) 0.0045(19) -0.004(2) 0.0009(19)
O1 0.063(3) 0.041(2) 0.040(2) 0.005(2) -0.006(2) -0.005(2)
O2 0.041(2) 0.031(2) 0.046(2) -0.0057(18) -0.0019(19) -0.0048(18)
O3 0.047(2) 0.028(2) 0.034(2) 0.0046(17) -0.0106(18) 0.0025(17)
O4 0.041(2) 0.037(2) 0.044(2) 0.0033(19) -0.0090(19) 0.0028(19)
V1 0.0377(5) 0.0229(5) 0.0317(5) 0.0020(4) -0.0040(4) -0.0012(4)

loop_
_atom_type_symbol
_atom_type_description
_atom_type_scat_dispersion_real
_atom_type_scat_dispersion_imag
_atom_type_scat_source
C C 0.0033 0.0016 'International Tables Vol C Tables 4.2.6.8 and 6.1.1.4'
H H 0.0000 0.0000 'International Tables Vol C Tables 4.2.6.8 and 6.1.1.4'
N N 0.0061 0.0033 'International Tables Vol C Tables 4.2.6.8 and 6.1.1.4'
O O 0.0106 0.0060 'International Tables Vol C Tables 4.2.6.8 and 6.1.1.4'
Cl Cl 0.1484 0.1585 'International Tables Vol C Tables 4.2.6.8 and 6.1.1.4'
V V 0.3005 0.5294 'International Tables Vol C Tables 4.2.6.8 and 6.1.1.4'

loop_
_geom_angle_atom_site_label_1
_geom_angle_atom_site_label_2
_geom_angle_atom_site_label_3
_geom_angle
_geom_angle_site_symmetry_1
O2 C1 C2 117.9(6) .
O2 C1 C6 123.4(5) .
C2 C1 C6 118.7(6) .
C3 C2 C1 121.5(7) .
C3 C2 H2 119.2 .
C1 C2 H2 119.2 .
C4 C3 C2 119.4(7) .
C4 C3 H3 120.3 .
C2 C3 H3 120.3 .
C3 C4 C5 121.1(6) .
C3 C4 Cl1 120.6(6) .
C5 C4 Cl1 118.3(6) .
C6 C5 C4 119.4(6) .
C6 C5 H5 120.3 .
C4 C5 H5 120.3 .
C5 C6 C1 119.9(6) .
C5 C6 C7 116.8(6) .
C1 C6 C7 123.3(5) .
N1 C7 C6 112.7(5) .
N1 C7 H7A 109.1 .
C6 C7 H7A 109.1 .
N1 C7 H7B 109.1 .
C6 C7 H7B 109.1 .
H7A C7 H7B 107.8 .
N1 C8 C9 109.3(5) .
N1 C8 H8A 109.8 .
C9 C8 H8A 109.8 .
N1 C8 H8B 109.8 .
C9 C8 H8B 109.8 .
H8A C8 H8B 108.3 .
N2 C9 C8 112.0(5) .
N2 C9 H9A 109.2 .
C8 C9 H9A 109.2 .
N2 C9 H9B 109.2 .
C8 C9 H9B 109.2 .
H9A C9 H9B 107.9 .
N2 C10 C11 113.2(4) .
N2 C10 H10A 108.9 .
C11 C10 H10A 108.9 .
N2 C10 H10B 108.9 .
C11 C10 H10B 108.9 .
H10A C10 H10B 107.8 .
C12 C11 C16 118.4(5) .
C12 C11 C10 117.8(5) .
C16 C11 C10 123.8(5) .
C13 C12 C11 121.1(6) .
C13 C12 H12 119.5 .
C11 C12 H12 119.5 .
C12 C13 C14 120.8(6) .
C12 C13 Cl2 119.8(5) .
C14 C13 Cl2 119.4(5) .
C15 C14 C13 119.1(6) .
C15 C14 H14 120.4 .
C13 C14 H14 120.4 .
C14 C15 C16 121.1(6) .
C14 C15 H15 119.5 .
C16 C15 H15 119.5 .
O3 C16 C11 124.6(5) .
O3 C16 C15 115.9(5) .
C11 C16 C15 119.5(5) .
N2 C17 C18 114.4(5) .
N2 C17 H17A 108.7 .
C18 C17 H17A 108.7 .
N2 C17 H17B 108.7 .
C18 C17 H17B 108.7 .
H17A C17 H17B 107.6 .
C23 C18 C19 119.9(6) .
C23 C18 C17 121.4(5) .
C19 C18 C17 118.6(6) .
C18 C19 C20 118.7(7) .
C18 C19 H19 120.6 .
C20 C19 H19 120.6 .
C21 C20 C19 121.8(7) .
C21 C20 Cl3 119.4(6) .
C19 C20 Cl3 118.8(7) .
C22 C21 C20 119.5(7) .
C22 C21 H21 120.2 .
C20 C21 H21 120.2 .
C21 C22 C23 120.2(7) .
C21 C22 H22 119.9 .
C23 C22 H22 119.9 .
O4 C23 C18 122.7(5) .
O4 C23 C22 117.3(6) .
C18 C23 C22 119.8(6) .
C24 C24 Cl4 109.8(10) 3_775
C24 C24 H24A 109.7 3_775
Cl4 C24 H24A 109.7 .
C24 C24 H24B 109.7 3_775
Cl4 C24 H24B 109.7 .
H24A C24 H24B 108.2 .
C8 N1 C7 113.0(5) .
C8 N1 V1 111.2(3) .
C7 N1 V1 111.9(4) .
C8 N1 H1N 110(5) .
C7 N1 H1N 107(5) .
V1 N1 H1N 103(5) .
C17 N2 C10 109.0(5) .
C17 N2 C9 110.2(4) .
C10 N2 C9 110.8(4) .
C17 N2 V1 113.4(3) .
C10 N2 V1 107.2(3) .
C9 N2 V1 106.2(3) .
C1 O2 V1 126.2(4) .
C16 O3 V1 133.9(3) .
C23 O4 V1 141.4(4) .
O1 V1 O3 104.5(2) .
O1 V1 O2 97.8(2) .
O3 V1 O2 89.79(17) .
O1 V1 O4 93.4(2) .
O3 V1 O4 98.75(18) .
O2 V1 O4 163.76(18) .
O1 V1 N1 96.1(2) .
O3 V1 N1 158.44(18) .
O2 V1 N1 80.88(18) .
O4 V1 N1 86.31(18) .
O1 V1 N2 171.96(19) .
O3 V1 N2 82.38(16) .
O2 V1 N2 86.28(17) .
O4 V1 N2 81.25(17) .
N1 V1 N2 77.67(17) .

loop_
_geom_bond_atom_site_label_1
_geom_bond_atom_site_label_2
_geom_bond_distance
_geom_bond_site_symmetry_2
C1 O2 1.344(7) .
C1 C2 1.395(9) .
C1 C6 1.400(8) .
C2 C3 1.373(10) .
C2 H2 0.9300 .
C3 C4 1.371(11) .
C3 H3 0.9300 .
C4 C5 1.394(10) .
C4 Cl1 1.757(7) .
C5 C6 1.393(8) .
C5 H5 0.9300 .
C6 C7 1.506(8) .
C7 N1 1.487(8) .
C7 H7A 0.9700 .
C7 H7B 0.9700 .
C8 N1 1.486(7) .
C8 C9 1.501(8) .
C8 H8A 0.9700 .
C8 H8B 0.9700 .
C9 N2 1.490(7) .
C9 H9A 0.9700 .
C9 H9B 0.9700 .
C10 N2 1.479(7) .
C10 C11 1.524(8) .
C10 H10A 0.9700 .
C10 H10B 0.9700 .
C11 C12 1.396(8) .
C11 C16 1.397(8) .
C12 C13 1.376(9) .
C12 H12 0.9300 .
C13 C14 1.379(9) .
C13 Cl2 1.758(6) .
C14 C15 1.375(9) .
C14 H14 0.9300 .
C15 C16 1.406(8) .
C15 H15 0.9300 .
C16 O3 1.358(7) .
C17 N2 1.473(7) .
C17 C18 1.513(8) .
C17 H17A 0.9700 .
C17 H17B 0.9700 .
C18 C23 1.388(9) .
C18 C19 1.396(9) .
C19 C20 1.399(10) .
C19 H19 0.9300 .
C20 C21 1.376(12) .
C20 Cl3 1.753(7) .
C21 C22 1.370(10) .
C21 H21 0.9300 .
C22 C23 1.417(9) .
C22 H22 0.9300 .
C23 O4 1.329(7) .
C24 C24 1.51(2) 3_775
C24 Cl4 1.731(11) .
C24 H24A 0.9700 .
C24 H24B 0.9700 .
N1 V1 2.131(5) .
N1 H1N 0.82(7) .
N2 V1 2.386(5) .
O1 V1 1.601(4) .
O2 V1 1.884(4) .
O3 V1 1.855(4) .
O4 V1 1.887(4) .

loop_
_geom_hbond_atom_site_label_D
_geom_hbond_atom_site_label_H
_geom_hbond_atom_site_label_A
_geom_hbond_distance_DH
_geom_hbond_distance_HA
_geom_hbond_distance_DA
_geom_hbond_angle_DHA
_geom_hbond_site_symmetry_A
N1 H1N O3 0.82(7) 2.30(7) 3.040(6) 149(6) 2_655
